data_7013965
loop_
_publ_author_name
'Avent, Anthony G.'
'Caro, Catherine F.'
'Hitchcock, Peter B.'
'Lappert, Michael F.'
'Li, Zhengning'
'Wei, Xue-Hong'

_publ_section_title
;
 Synthetic and structural experiments on yttrium, cerium and magnesium
 trimethylsilylmethyls and their reaction products with nitriles; with
 a note on two cerium beta-diketiminates.
;
_journal_issue 10
_journal_name_full 'Dalton transactions (Cambridge, England : 2003)'
_journal_page_first 1567
_journal_page_last 1577
_journal_paper_doi 10.1039/b316695n
_journal_year 2004
_chemical_compound_source 'synthesis as described'
_chemical_formula_moiety 'C42 H58 Ce1 Cl1 N4 Si4'
_chemical_formula_sum 'C42 H58 Ce Cl N4 Si4'
_chemical_formula_weight 906.85
_chemical_name_common '[CeCl{Me3SiNC(Ph)CHC(Ph)NSiMe3}2]'
_chemical_name_systematic
;
?
;
_space_group_IT_number 2
_symmetry_cell_setting triclinic
_symmetry_Int_Tables_number 2
_symmetry_space_group_name_Hall '-P 1'
_symmetry_space_group_name_H-M 'P -1'
_atom_sites_solution_hydrogens geom
_atom_sites_solution_primary direct
_atom_sites_solution_secondary difmap
_audit_conform_dict_location ftp://ftp.iucr.org/cifdics/cif_core.dic
_audit_conform_dict_name cif_core.dic
_audit_conform_dict_version 2.1
_audit_creation_date 2001-08-08T11:24:00-00:00
_audit_creation_method 'WinGX routine CIF_UPDATE'
_cell_angle_alpha 94.607(4)
_cell_angle_beta 94.084(5)
_cell_angle_gamma 90.114(4)
_cell_formula_units_Z 2
_cell_length_a 11.9825(9)
_cell_length_b 12.4284(10)
_cell_length_c 15.9086(15)
_cell_measurement_reflns_used 9822
_cell_measurement_temperature 173(2)
_cell_measurement_theta_max 25.028
_cell_measurement_theta_min 3.705
_cell_measurement_wavelength 0.71073
_cell_volume 2355.4(3)
_computing_cell_refinement 'HKL Scalepack (Otwinowski & Minor 1997)'
_computing_data_reduction 'HKL Denzo and Scalepack (Otwinowski & Minor 1997)'
_computing_molecular_graphics 'Ortep-3 for Windows (Farrugia, 1997)'
_computing_publication_material 'WinGX publication routines (Farrugia, 1999)'
_computing_structure_refinement 'SHELXL-97 (Sheldrick, 1997)'
_computing_structure_solution 'SHELXS-97 (Sheldrick, 1997)'
_diffrn_ambient_temperature 173(2)
_diffrn_measured_fraction_theta_full 0.992
_diffrn_measured_fraction_theta_max 0.992
_diffrn_measurement_device KappaCCD
_diffrn_measurement_method CCD
_diffrn_radiation_monochromator graphite
_diffrn_radiation_probe x-ray
_diffrn_radiation_type MoK\a
_diffrn_radiation_wavelength 0.71073
_diffrn_reflns_av_R_equivalents 0.0917
_diffrn_reflns_av_unetI/netI 0.1599
_diffrn_reflns_limit_h_max 12
_diffrn_reflns_limit_h_min -14
_diffrn_reflns_limit_k_max 14
_diffrn_reflns_limit_k_min -14
_diffrn_reflns_limit_l_max 18
_diffrn_reflns_limit_l_min -18
_diffrn_reflns_number 15186
_diffrn_reflns_theta_full 25.01
_diffrn_reflns_theta_max 25.01
_diffrn_reflns_theta_min 3.72
_exptl_absorpt_coefficient_mu 1.156
_exptl_absorpt_correction_T_max 0.911
_exptl_absorpt_correction_T_min 0.874
_exptl_absorpt_correction_type multi-scan
_exptl_absorpt_process_details
;
[c.f. r.h. blessing, acta cryst. (1995), a51, 33-38]
;
_exptl_crystal_colour colourless
_exptl_crystal_density_diffrn 1.279
_exptl_crystal_density_method 'not measured'
_exptl_crystal_description prism
_exptl_crystal_F_000 938
_exptl_crystal_size_max 0.15
_exptl_crystal_size_mid 0.1
_exptl_crystal_size_min 0.05
_refine_diff_density_max 0.605
_refine_diff_density_min -0.942
_refine_diff_density_rms 0.138
_refine_ls_extinction_method none
_refine_ls_goodness_of_fit_ref 1.01
_refine_ls_hydrogen_treatment riding
_refine_ls_matrix_type full
_refine_ls_number_parameters 469
_refine_ls_number_reflns 8244
_refine_ls_number_restraints 0
_refine_ls_restrained_S_all 1.01
_refine_ls_R_factor_all 0.1252
_refine_ls_R_factor_gt 0.0689
_refine_ls_shift/su_max 0.001
_refine_ls_shift/su_mean 0
_refine_ls_structure_factor_coef Fsqd
_refine_ls_weighting_details 'calc w=1/[\s^2^(Fo^2^)+(0.0267P)^2^+2.0647P] where P=(Fo^2^+2Fc^2^)/3'
_refine_ls_weighting_scheme calc
_refine_ls_wR_factor_gt 0.107
_refine_ls_wR_factor_ref 0.1271
_reflns_number_gt 5313
_reflns_number_total 8244
_reflns_threshold_expression >2sigma(I)
_cod_data_source_file b316695n.txt
_cod_data_source_block (16)-aug701
_cod_original_sg_symbol_H-M P-1
_cod_database_code 7013965

loop_
_symmetry_equiv_pos_as_xyz
'x, y, z'
'-x, -y, -z'

loop_
_atom_site_label
_atom_site_type_symbol
_atom_site_fract_x
_atom_site_fract_y
_atom_site_fract_z
_atom_site_U_iso_or_equiv
_atom_site_adp_type
_atom_site_occupancy
_atom_site_symmetry_multiplicity
_atom_site_calc_flag
_atom_site_refinement_flags
_atom_site_disorder_assembly
_atom_site_disorder_group
Ce Ce 0.66841(3) 0.66759(3) 0.73347(3) 0.02648(14) Uani 1 1 d . . .
Cl Cl 0.49752(14) 0.52792(14) 0.69004(13) 0.0429(5) Uani 1 1 d . . .
Si1 Si 0.68775(16) 0.82307(16) 0.53847(14) 0.0348(5) Uani 1 1 d . . .
Si2 Si 0.78024(16) 0.41867(15) 0.59944(14) 0.0331(5) Uani 1 1 d . . .
Si3 Si 0.72237(16) 0.58104(16) 0.95671(14) 0.0347(5) Uani 1 1 d . . .
Si4 Si 0.39320(15) 0.79896(16) 0.80922(14) 0.0348(5) Uani 1 1 d . . .
N1 N 0.7472(4) 0.7756(4) 0.6318(4) 0.0304(14) Uani 1 1 d . . .
N2 N 0.7992(4) 0.5422(4) 0.6612(4) 0.0275(14) Uani 1 1 d . . .
N3 N 0.7304(4) 0.6759(4) 0.8823(4) 0.0272(14) Uani 1 1 d . . .
N4 N 0.5385(4) 0.7971(4) 0.8019(4) 0.0267(14) Uani 1 1 d . . .
C1 C 0.8512(5) 0.7859(5) 0.6670(5) 0.0291(18) Uani 1 1 d . . .
C2 C 0.9078(5) 0.7038(5) 0.7091(5) 0.0269(17) Uani 1 1 d . . .
H2 H 0.9619 0.7278 0.7532 0.032 Uiso 1 1 calc R . .
C3 C 0.8942(5) 0.5897(5) 0.6940(4) 0.0254(16) Uani 1 1 d . . .
C4 C 0.5422(6) 0.7673(7) 0.5307(6) 0.053(2) Uani 1 1 d . . .
H4A H 0.502 0.7989 0.5781 0.08 Uiso 1 1 calc R . .
H4B H 0.5449 0.6887 0.5326 0.08 Uiso 1 1 calc R . .
H4C H 0.5034 0.7849 0.4773 0.08 Uiso 1 1 calc R . .
C5 C 0.7690(7) 0.7661(7) 0.4511(6) 0.062(3) Uani 1 1 d . . .
H5A H 0.8446 0.7973 0.4573 0.093 Uiso 1 1 calc R . .
H5B H 0.732 0.7833 0.397 0.093 Uiso 1 1 calc R . .
H5C H 0.7735 0.6876 0.4528 0.093 Uiso 1 1 calc R . .
C6 C 0.6803(7) 0.9725(6) 0.5313(6) 0.054(2) Uani 1 1 d . . .
H6A H 0.6379 1.0051 0.5771 0.081 Uiso 1 1 calc R . .
H6B H 0.643 0.9876 0.4767 0.081 Uiso 1 1 calc R . .
H6C H 0.7562 1.0031 0.5363 0.081 Uiso 1 1 calc R . .
C7 C 0.6855(6) 0.4513(6) 0.5084(5) 0.051(2) Uani 1 1 d . . .
H7A H 0.7216 0.5047 0.4769 0.076 Uiso 1 1 calc R . .
H7B H 0.6158 0.481 0.5288 0.076 Uiso 1 1 calc R . .
H7C H 0.6691 0.3857 0.4712 0.076 Uiso 1 1 calc R . .
C8 C 0.7134(6) 0.3168(6) 0.6593(6) 0.048(2) Uani 1 1 d . . .
H8A H 0.7642 0.2997 0.7074 0.072 Uiso 1 1 calc R . .
H8B H 0.6971 0.2511 0.6222 0.072 Uiso 1 1 calc R . .
H8C H 0.6436 0.3459 0.6801 0.072 Uiso 1 1 calc R . .
C9 C 0.9110(6) 0.3640(6) 0.5554(5) 0.046(2) Uani 1 1 d . . .
H9A H 0.9637 0.3451 0.6017 0.069 Uiso 1 1 calc R . .
H9B H 0.9449 0.4188 0.524 0.069 Uiso 1 1 calc R . .
H9C H 0.8928 0.2995 0.5173 0.069 Uiso 1 1 calc R . .
C10 C 0.9143(5) 0.8908(5) 0.6665(5) 0.0299(18) Uani 1 1 d . . .
C11 C 0.8651(6) 0.9875(6) 0.6932(5) 0.039(2) Uani 1 1 d . . .
H11 H 0.7907 0.9876 0.7104 0.047 Uiso 1 1 calc R . .
C12 C 0.9241(6) 1.0842(5) 0.6947(5) 0.042(2) Uani 1 1 d . . .
H12 H 0.8894 1.1501 0.7122 0.05 Uiso 1 1 calc R . .
C13 C 1.0315(7) 1.0853(6) 0.6713(6) 0.054(3) Uani 1 1 d . . .
H13 H 1.0719 1.1514 0.6736 0.065 Uiso 1 1 calc R . .
C14 C 1.0805(7) 0.9902(7) 0.6445(6) 0.059(3) Uani 1 1 d . . .
H14 H 1.1543 0.9909 0.6265 0.07 Uiso 1 1 calc R . .
C15 C 1.0227(6) 0.8925(6) 0.6435(5) 0.043(2) Uani 1 1 d . . .
H15 H 1.0584 0.8268 0.6269 0.052 Uiso 1 1 calc R . .
C16 C 0.9935(5) 0.5223(5) 0.7188(5) 0.0277(17) Uani 1 1 d . . .
C17 C 0.9805(6) 0.4337(6) 0.7662(5) 0.039(2) Uani 1 1 d . . .
H17 H 0.9095 0.4179 0.7854 0.047 Uiso 1 1 calc R . .
C18 C 1.0705(7) 0.3696(6) 0.7848(5) 0.045(2) Uani 1 1 d . . .
H18 H 1.0615 0.3095 0.8172 0.054 Uiso 1 1 calc R . .
C19 C 1.1733(7) 0.3916(7) 0.7571(5) 0.049(2) Uani 1 1 d . . .
H19 H 1.2349 0.346 0.7693 0.059 Uiso 1 1 calc R . .
C20 C 1.1872(6) 0.4793(7) 0.7119(6) 0.046(2) Uani 1 1 d . . .
H20 H 1.2585 0.4948 0.693 0.055 Uiso 1 1 calc R . .
C21 C 1.0988(5) 0.5443(6) 0.6939(5) 0.0360(19) Uani 1 1 d . . .
H21 H 1.1097 0.6059 0.6638 0.043 Uiso 1 1 calc R . .
C22 C 0.7714(5) 0.7756(5) 0.8939(4) 0.0279(17) Uani 1 1 d . . .
C23 C 0.7263(5) 0.8628(5) 0.8514(4) 0.0249(16) Uani 1 1 d . . .
H23 H 0.7773 0.9185 0.8421 0.03 Uiso 1 1 calc R . .
C24 C 0.6131(6) 0.8767(5) 0.8210(4) 0.0271(17) Uani 1 1 d . . .
C25 C 0.6391(8) 0.4680(6) 0.9003(6) 0.072(3) Uani 1 1 d . . .
H25A H 0.5673 0.4952 0.8778 0.109 Uiso 1 1 calc R . .
H25B H 0.6257 0.4134 0.9397 0.109 Uiso 1 1 calc R . .
H25C H 0.6802 0.4356 0.8537 0.109 Uiso 1 1 calc R . .
C26 C 0.8558(6) 0.5245(6) 0.9980(5) 0.048(2) Uani 1 1 d . . .
H26A H 0.9018 0.5822 1.0285 0.071 Uiso 1 1 calc R . .
H26B H 0.8958 0.4918 0.9508 0.071 Uiso 1 1 calc R . .
H26C H 0.8405 0.4694 1.0365 0.071 Uiso 1 1 calc R . .
C27 C 0.6473(7) 0.6464(7) 1.0453(6) 0.062(3) Uani 1 1 d . . .
H27A H 0.6933 0.7056 1.074 0.094 Uiso 1 1 calc R . .
H27B H 0.6332 0.5931 1.0856 0.094 Uiso 1 1 calc R . .
H27C H 0.576 0.675 1.0231 0.094 Uiso 1 1 calc R . .
C28 C 0.3617(6) 0.6816(6) 0.8689(5) 0.047(2) Uani 1 1 d . . .
H28A H 0.4015 0.6899 0.925 0.07 Uiso 1 1 calc R . .
H28B H 0.3859 0.6151 0.8383 0.07 Uiso 1 1 calc R . .
H28C H 0.281 0.6777 0.8749 0.07 Uiso 1 1 calc R . .
C29 C 0.3408(6) 0.9224(6) 0.8699(6) 0.056(3) Uani 1 1 d . . .
H29A H 0.356 0.9864 0.8402 0.084 Uiso 1 1 calc R . .
H29B H 0.3791 0.9298 0.9266 0.084 Uiso 1 1 calc R . .
H29C H 0.2601 0.9153 0.8745 0.084 Uiso 1 1 calc R . .
C30 C 0.3169(6) 0.7829(6) 0.7027(5) 0.049(2) Uani 1 1 d . . .
H30A H 0.3334 0.8448 0.671 0.074 Uiso 1 1 calc R . .
H30B H 0.2362 0.7791 0.7089 0.074 Uiso 1 1 calc R . .
H30C H 0.3409 0.7164 0.672 0.074 Uiso 1 1 calc R . .
C31 C 0.8711(5) 0.8038(5) 0.9537(5) 0.0292(18) Uani 1 1 d . . .
C32 C 0.8635(7) 0.8839(6) 1.0201(5) 0.048(2) Uani 1 1 d . . .
H32 H 0.7954 0.9218 1.0262 0.058 Uiso 1 1 calc R . .
C33 C 0.9562(7) 0.9086(6) 1.0778(6) 0.053(2) Uani 1 1 d . . .
H33 H 0.9496 0.9611 1.124 0.064 Uiso 1 1 calc R . .
C34 C 1.0555(7) 0.8574(6) 1.0677(6) 0.050(2) Uani 1 1 d . . .
H34 H 1.1189 0.8763 1.1053 0.06 Uiso 1 1 calc R . .
C35 C 1.0635(6) 0.7789(7) 1.0031(6) 0.054(2) Uani 1 1 d . . .
H35 H 1.1323 0.7421 0.9971 0.065 Uiso 1 1 calc R . .
C36 C 0.9720(6) 0.7519(6) 0.9460(5) 0.041(2) Uani 1 1 d . . .
H36 H 0.9793 0.6973 0.9014 0.049 Uiso 1 1 calc R . .
C37 C 0.5800(5) 0.9930(5) 0.8099(5) 0.0281(17) Uani 1 1 d . . .
C38 C 0.6084(6) 1.0755(6) 0.8721(5) 0.043(2) Uani 1 1 d . . .
H38 H 0.6507 1.0601 0.9225 0.052 Uiso 1 1 calc R . .
C39 C 0.5750(8) 1.1799(6) 0.8607(7) 0.059(3) Uani 1 1 d . . .
H39 H 0.5944 1.2357 0.9036 0.07 Uiso 1 1 calc R . .
C40 C 0.5151(8) 1.2043(7) 0.7891(6) 0.057(3) Uani 1 1 d . . .
H40 H 0.4919 1.2763 0.7823 0.068 Uiso 1 1 calc R . .
C41 C 0.4884(7) 1.1240(7) 0.7268(6) 0.051(2) Uani 1 1 d . . .
H41 H 0.4485 1.1403 0.6757 0.061 Uiso 1 1 calc R . .
C42 C 0.5196(6) 1.0194(6) 0.7387(5) 0.040(2) Uani 1 1 d . . .
H42 H 0.4985 0.9639 0.6959 0.048 Uiso 1 1 calc R . .

loop_
_atom_site_aniso_label
_atom_site_aniso_U_11
_atom_site_aniso_U_22
_atom_site_aniso_U_33
_atom_site_aniso_U_23
_atom_site_aniso_U_13
_atom_site_aniso_U_12
Ce 0.0218(2) 0.0261(2) 0.0311(3) -0.00127(17) 0.00286(17) -0.00025(16)
Cl 0.0274(9) 0.0435(11) 0.0558(15) -0.0061(10) 0.0004(9) -0.0055(9)
Si1 0.0307(11) 0.0376(12) 0.0366(15) 0.0067(10) 0.0012(10) 0.0013(10)
Si2 0.0311(11) 0.0284(11) 0.0384(15) -0.0057(10) 0.0030(10) -0.0010(9)
Si3 0.0338(11) 0.0353(11) 0.0355(14) 0.0065(10) 0.0030(10) -0.0025(10)
Si4 0.0246(10) 0.0384(12) 0.0417(15) 0.0007(10) 0.0075(10) 0.0043(10)
N1 0.023(3) 0.035(3) 0.034(4) 0.008(3) -0.001(3) 0.003(3)
N2 0.021(3) 0.027(3) 0.034(4) -0.002(3) 0.003(3) -0.006(3)
N3 0.022(3) 0.026(3) 0.033(4) 0.000(3) 0.003(3) 0.001(3)
N4 0.028(3) 0.024(3) 0.027(4) -0.003(3) 0.001(3) 0.007(3)
C1 0.024(4) 0.031(4) 0.031(5) -0.006(3) 0.006(3) 0.007(3)
C2 0.016(3) 0.030(4) 0.032(5) -0.007(3) -0.001(3) 0.003(3)
C3 0.025(4) 0.028(4) 0.024(5) 0.003(3) 0.003(3) 0.002(3)
C4 0.037(4) 0.068(6) 0.056(7) 0.020(5) -0.008(4) 0.000(4)
C5 0.078(6) 0.062(6) 0.048(7) 0.004(5) 0.015(5) 0.010(5)
C6 0.065(6) 0.051(5) 0.049(6) 0.015(4) 0.004(5) 0.008(4)
C7 0.055(5) 0.051(5) 0.043(6) -0.003(4) -0.007(4) -0.011(4)
C8 0.040(4) 0.037(4) 0.067(7) 0.003(4) 0.007(4) -0.004(4)
C9 0.047(5) 0.044(5) 0.044(6) -0.014(4) 0.010(4) -0.002(4)
C10 0.021(4) 0.029(4) 0.040(5) 0.008(3) 0.000(3) -0.004(3)
C11 0.034(4) 0.037(4) 0.047(6) 0.003(4) 0.006(4) 0.003(4)
C12 0.044(5) 0.020(4) 0.063(6) 0.010(4) 0.002(4) -0.001(4)
C13 0.051(5) 0.034(5) 0.078(7) 0.007(5) 0.007(5) -0.014(4)
C14 0.042(5) 0.055(6) 0.083(8) 0.013(5) 0.020(5) -0.010(5)
C15 0.035(4) 0.030(4) 0.066(7) 0.000(4) 0.013(4) 0.002(4)
C16 0.022(4) 0.030(4) 0.031(5) 0.001(3) 0.003(3) -0.001(3)
C17 0.043(5) 0.038(4) 0.035(5) -0.004(4) 0.004(4) -0.003(4)
C18 0.053(5) 0.037(5) 0.044(6) 0.000(4) 0.003(4) 0.016(4)
C19 0.044(5) 0.058(6) 0.039(6) -0.007(5) -0.017(4) 0.025(4)
C20 0.030(4) 0.052(5) 0.053(6) -0.005(5) -0.002(4) 0.000(4)
C21 0.027(4) 0.038(4) 0.043(6) 0.003(4) 0.004(4) 0.004(4)
C22 0.022(4) 0.037(4) 0.025(5) -0.002(3) 0.003(3) -0.001(3)
C23 0.029(4) 0.022(4) 0.024(4) 0.005(3) 0.001(3) -0.005(3)
C24 0.036(4) 0.028(4) 0.017(4) -0.003(3) 0.005(3) 0.002(3)
C25 0.095(7) 0.051(5) 0.071(8) 0.023(5) -0.012(6) -0.037(6)
C26 0.066(5) 0.041(5) 0.036(6) 0.006(4) 0.005(4) 0.015(4)
C27 0.052(5) 0.098(7) 0.044(6) 0.030(5) 0.022(5) 0.023(5)
C28 0.033(4) 0.055(5) 0.052(6) 0.000(4) 0.010(4) -0.003(4)
C29 0.052(5) 0.056(5) 0.062(7) -0.014(5) 0.034(5) -0.002(4)
C30 0.030(4) 0.052(5) 0.065(7) 0.002(5) -0.006(4) 0.003(4)
C31 0.027(4) 0.024(4) 0.036(5) 0.006(3) -0.002(3) -0.006(3)
C32 0.050(5) 0.043(5) 0.050(6) 0.000(4) -0.007(4) 0.000(4)
C33 0.063(6) 0.044(5) 0.047(6) -0.008(4) -0.021(5) -0.001(5)
C34 0.045(5) 0.045(5) 0.056(7) 0.008(5) -0.023(5) -0.012(4)
C35 0.036(5) 0.056(6) 0.072(8) 0.018(5) -0.001(5) 0.002(4)
C36 0.029(4) 0.048(5) 0.043(6) 0.000(4) 0.000(4) 0.000(4)
C37 0.030(4) 0.026(4) 0.030(5) 0.005(3) 0.009(4) 0.010(3)
C38 0.058(5) 0.034(4) 0.036(6) -0.004(4) 0.003(4) 0.005(4)
C39 0.088(7) 0.021(4) 0.068(8) 0.001(4) 0.014(6) -0.001(4)
C40 0.079(7) 0.035(5) 0.060(8) 0.019(5) 0.020(6) 0.020(5)
C41 0.052(5) 0.055(6) 0.048(6) 0.015(5) 0.004(4) 0.011(4)
C42 0.042(4) 0.037(5) 0.044(6) 0.009(4) 0.006(4) 0.006(4)

loop_
_atom_type_symbol
_atom_type_description
_atom_type_scat_dispersion_real
_atom_type_scat_dispersion_imag
_atom_type_scat_source
C C 0.0033 0.0016 'International Tables Vol C Tables 4.2.6.8 and 6.1.1.4'
H H 0 0 'International Tables Vol C Tables 4.2.6.8 and 6.1.1.4'
Ce Ce -0.2486 2.6331 'International Tables Vol C Tables 4.2.6.8 and 6.1.1.4'
Cl Cl 0.1484 0.1585 'International Tables Vol C Tables 4.2.6.8 and 6.1.1.4'
N N 0.0061 0.0033 'International Tables Vol C Tables 4.2.6.8 and 6.1.1.4'
Si Si 0.0817 0.0704 'International Tables Vol C Tables 4.2.6.8 and 6.1.1.4'

loop_
_geom_angle_atom_site_label_1
_geom_angle_atom_site_label_2
_geom_angle_atom_site_label_3
_geom_angle
_geom_angle_site_symmetry_1
_geom_angle_site_symmetry_3
_geom_angle_publ_flag
N1 Ce N3 124.27(17) . . ?
N1 Ce N4 101.79(18) . . ?
N3 Ce N4 75.82(18) . . ?
N1 Ce N2 76.33(18) . . ?
N3 Ce N2 105.53(18) . . ?
N4 Ce N2 178.1(2) . . ?
N1 Ce Cl 122.14(14) . . ?
N3 Ce Cl 113.57(12) . . ?
N4 Ce Cl 90.29(12) . . ?
N2 Ce Cl 90.41(11) . . ?
N1 Si1 C5 107.4(4) . . ?
N1 Si1 C4 103.3(3) . . ?
C5 Si1 C4 111.9(4) . . ?
N1 Si1 C6 118.2(3) . . ?
C5 Si1 C6 107.6(4) . . ?
C4 Si1 C6 108.6(4) . . ?
N2 Si2 C7 104.3(3) . . ?
N2 Si2 C8 110.8(3) . . ?
C7 Si2 C8 110.0(4) . . ?
N2 Si2 C9 114.0(3) . . ?
C7 Si2 C9 106.7(4) . . ?
C8 Si2 C9 110.7(4) . . ?
N3 Si3 C26 116.9(3) . . ?
N3 Si3 C25 104.6(4) . . ?
C26 Si3 C25 107.3(4) . . ?
N3 Si3 C27 106.8(3) . . ?
C26 Si3 C27 109.9(4) . . ?
C25 Si3 C27 111.3(4) . . ?
N4 Si4 C28 105.4(3) . . ?
N4 Si4 C30 111.4(3) . . ?
C28 Si4 C30 109.3(4) . . ?
N4 Si4 C29 114.3(3) . . ?
C28 Si4 C29 107.0(4) . . ?
C30 Si4 C29 109.2(4) . . ?
C1 N1 Si1 130.0(5) . . ?
C1 N1 Ce 98.9(4) . . ?
Si1 N1 Ce 131.0(3) . . ?
C3 N2 Si2 128.9(4) . . ?
C3 N2 Ce 97.3(4) . . ?
Si2 N2 Ce 133.2(2) . . ?
C22 N3 Si3 128.2(5) . . ?
C22 N3 Ce 100.7(4) . . ?
Si3 N3 Ce 131.1(3) . . ?
C24 N4 Si4 129.1(4) . . ?
C24 N4 Ce 96.4(4) . . ?
Si4 N4 Ce 133.8(3) . . ?
N1 C1 C2 123.8(6) . . ?
N1 C1 C10 120.4(6) . . ?
C2 C1 C10 115.8(6) . . ?
C1 C2 C3 128.4(6) . . ?
N2 C3 C2 123.4(6) . . ?
N2 C3 C16 120.1(5) . . ?
C2 C3 C16 116.5(5) . . ?
C15 C10 C11 118.8(6) . . ?
C15 C10 C1 121.0(6) . . ?
C11 C10 C1 120.1(6) . . ?
C10 C11 C12 120.3(6) . . ?
C13 C12 C11 120.6(7) . . ?
C12 C13 C14 119.5(7) . . ?
C13 C14 C15 120.5(7) . . ?
C10 C15 C14 120.3(7) . . ?
C21 C16 C17 118.3(7) . . ?
C21 C16 C3 121.3(6) . . ?
C17 C16 C3 120.3(6) . . ?
C18 C17 C16 119.9(7) . . ?
C17 C18 C19 120.4(8) . . ?
C20 C19 C18 120.0(8) . . ?
C21 C20 C19 120.0(7) . . ?
C20 C21 C16 121.3(7) . . ?
N3 C22 C23 123.6(6) . . ?
N3 C22 C31 121.8(7) . . ?
C23 C22 C31 114.6(5) . . ?
C22 C23 C24 127.3(6) . . ?
N4 C24 C23 125.1(6) . . ?
N4 C24 C37 120.2(6) . . ?
C23 C24 C37 114.7(5) . . ?
C36 C31 C32 118.1(7) . . ?
C36 C31 C22 121.7(6) . . ?
C32 C31 C22 120.2(6) . . ?
C31 C32 C33 120.4(8) . . ?
C34 C33 C32 120.2(8) . . ?
C33 C34 C35 119.7(8) . . ?
C34 C35 C36 120.9(8) . . ?
C31 C36 C35 120.6(7) . . ?
C42 C37 C38 117.7(7) . . ?
C42 C37 C24 120.7(6) . . ?
C38 C37 C24 121.6(7) . . ?
C39 C38 C37 120.0(8) . . ?
C40 C39 C38 121.2(8) . . ?
C39 C40 C41 119.3(8) . . ?
C40 C41 C42 119.7(9) . . ?
C37 C42 C41 122.1(8) . . ?

loop_
_geom_bond_atom_site_label_1
_geom_bond_atom_site_label_2
_geom_bond_distance
_geom_bond_site_symmetry_2
_geom_bond_publ_flag
Ce N1 2.423(6) . ?
Ce N3 2.425(6) . ?
Ce N4 2.483(5) . ?
Ce N2 2.487(5) . ?
Ce Cl 2.6973(16) . ?
Si1 N1 1.747(6) . ?
Si1 C5 1.849(8) . ?
Si1 C4 1.867(7) . ?
Si1 C6 1.872(8) . ?
Si2 N2 1.760(5) . ?
Si2 C7 1.847(9) . ?
Si2 C8 1.858(7) . ?
Si2 C9 1.868(7) . ?
Si3 N3 1.743(6) . ?
Si3 C26 1.847(8) . ?
Si3 C25 1.855(7) . ?
Si3 C27 1.859(8) . ?
Si4 N4 1.753(5) . ?
Si4 C28 1.856(8) . ?
Si4 C30 1.864(8) . ?
Si4 C29 1.879(7) . ?
N1 C1 1.331(8) . ?
N2 C3 1.334(7) . ?
N3 C22 1.325(8) . ?
N4 C24 1.334(7) . ?
C1 C2 1.413(10) . ?
C1 C10 1.507(9) . ?
C2 C3 1.427(8) . ?
C3 C16 1.505(9) . ?
C10 C15 1.375(9) . ?
C10 C11 1.390(9) . ?
C11 C12 1.391(9) . ?
C12 C13 1.364(10) . ?
C13 C14 1.371(11) . ?
C14 C15 1.396(9) . ?
C16 C21 1.382(8) . ?
C16 C17 1.398(10) . ?
C17 C18 1.371(10) . ?
C18 C19 1.372(10) . ?
C19 C20 1.369(11) . ?
C20 C21 1.361(10) . ?
C22 C23 1.411(9) . ?
C22 C31 1.496(9) . ?
C23 C24 1.423(9) . ?
C24 C37 1.520(9) . ?
C31 C36 1.380(9) . ?
C31 C32 1.400(10) . ?
C32 C33 1.407(10) . ?
C33 C34 1.364(11) . ?
C34 C35 1.367(11) . ?
C35 C36 1.396(10) . ?
C37 C42 1.364(10) . ?
C37 C38 1.391(9) . ?
C38 C39 1.381(11) . ?
C39 C40 1.357(12) . ?
C40 C41 1.370(11) . ?
C41 C42 1.377(10) . ?
